data_2215780
loop_
_publ_author_name
'Guo, Hong-Xu'
'Wu, Shu-Zhen'
'Cai, Mei-Shuang'
'Yao, Shan-Shan'

_publ_section_title
;
 1,1,4,4-Tetramethylpiperazinium tetraiodidocadmate(II)
;
_journal_coeditor_code BI2243
_journal_issue 11
_journal_name_full 'Acta Crystallographica Section E'
_journal_page_first m2747
_journal_page_last m2747
_journal_paper_doi 10.1107/S1600536807050180
_journal_volume 63
_journal_year 2007
_chemical_formula_iupac '(C8 H20 N2) [Cd I4]'
_chemical_formula_moiety 'C8 H20 N2 2+, Cd I4 2-'
_chemical_formula_sum 'C8 H20 Cd I4 N2'
_chemical_formula_weight 764.26
_chemical_name_systematic
;
1,1,4,4-Tetramethylpiperazinium tetraiodidocadmium(II)
;
_space_group_IT_number 13
_symmetry_cell_setting monoclinic
_symmetry_space_group_name_Hall '-P 2yac'
_symmetry_space_group_name_H-M 'P 1 2/n 1'
_atom_sites_solution_hydrogens geom
_atom_sites_solution_primary direct
_atom_sites_solution_secondary difmap
_audit_creation_method SHELXL-97
_cell_angle_alpha 90.00
_cell_angle_beta 96.326(6)
_cell_angle_gamma 90.00
_cell_formula_units_Z 2
_cell_length_a 9.777(4)
_cell_length_b 7.772(4)
_cell_length_c 12.184(6)
_cell_measurement_reflns_used 5559
_cell_measurement_temperature 298(2)
_cell_measurement_theta_max 28.33
_cell_measurement_theta_min 2.54
_cell_volume 920.2(8)
_computing_cell_refinement 'SAINT (Siemens, 1994)'
_computing_data_collection 'SMART (Siemens, 1996)'
_computing_data_reduction 'SAINT (Siemens, 1994)'
_computing_molecular_graphics
;
SHELXTL (Siemens, 1994) and DIAMOND (Brandenburg, 2004)
;
_computing_publication_material 'SHELXTL (Siemens, 1994)'
_computing_structure_refinement 'SHELXL97 (Sheldrick, 1997)'
_computing_structure_solution 'SHELXS97 (Sheldrick, 1997)'
_diffrn_ambient_temperature 298(2)
_diffrn_measured_fraction_theta_full 0.997
_diffrn_measured_fraction_theta_max 0.922
_diffrn_measurement_device_type 'Siemens SMART CCD'
_diffrn_measurement_method '\f and \w'
_diffrn_radiation_monochromator graphite
_diffrn_radiation_source 'fine-focus sealed tube'
_diffrn_radiation_type MoK\a
_diffrn_radiation_wavelength 0.71073
_diffrn_reflns_av_R_equivalents 0.0282
_diffrn_reflns_av_sigmaI/netI 0.0343
_diffrn_reflns_limit_h_max 12
_diffrn_reflns_limit_h_min -10
_diffrn_reflns_limit_k_max 10
_diffrn_reflns_limit_k_min -6
_diffrn_reflns_limit_l_max 15
_diffrn_reflns_limit_l_min -13
_diffrn_reflns_number 5322
_diffrn_reflns_theta_full 26.34
_diffrn_reflns_theta_max 28.33
_diffrn_reflns_theta_min 2.54
_diffrn_standards_number 0
_exptl_absorpt_coefficient_mu 7.877
_exptl_absorpt_correction_T_max 0.533
_exptl_absorpt_correction_T_min 0.277
_exptl_absorpt_correction_type multi-scan
_exptl_absorpt_process_details '(SADABS; Sheldrick, 1996)'
_exptl_crystal_colour yellow
_exptl_crystal_density_diffrn 2.758
_exptl_crystal_density_method 'not measured'
_exptl_crystal_description block
_exptl_crystal_F_000 684
_exptl_crystal_size_max 0.28
_exptl_crystal_size_mid 0.14
_exptl_crystal_size_min 0.08
_refine_diff_density_max 1.298
_refine_diff_density_min -1.505
_refine_ls_extinction_method none
_refine_ls_goodness_of_fit_ref 1.053
_refine_ls_hydrogen_treatment constr
_refine_ls_matrix_type full
_refine_ls_number_parameters 71
_refine_ls_number_reflns 2118
_refine_ls_number_restraints 0
_refine_ls_restrained_S_all 1.053
_refine_ls_R_factor_all 0.0381
_refine_ls_R_factor_gt 0.0334
_refine_ls_shift/su_max 0.001
_refine_ls_shift/su_mean 0.000
_refine_ls_structure_factor_coef Fsqd
_refine_ls_weighting_details 'calc w=1/[\s^2^(Fo^2^)+(0.0397P)^2^+1.5636P] where P=(Fo^2^+2Fc^2^)/3'
_refine_ls_weighting_scheme calc
_refine_ls_wR_factor_gt 0.0806
_refine_ls_wR_factor_ref 0.0830
_reflns_number_gt 1869
_reflns_number_total 2118
_reflns_threshold_expression I>2\s(I)
_cod_data_source_file bi2243.cif
_cod_data_source_block I
_cod_original_sg_symbol_H-M 'P 2/n'
_cod_database_code 2215780
_cod_database_fobs_code 2215780

loop_
_symmetry_equiv_pos_as_xyz
'x, y, z'
'-x+1/2, y, -z+1/2'
'-x, -y, -z'
'x-1/2, -y, z-1/2'

loop_
_atom_site_type_symbol
_atom_site_label
_atom_site_fract_x
_atom_site_fract_y
_atom_site_fract_z
_atom_site_U_iso_or_equiv
_atom_site_adp_type
_atom_site_calc_flag
_atom_site_refinement_flags
_atom_site_occupancy
Cd Cd1 0.2500 0.00204(7) 0.7500 0.03049(14) Uani d S 1
I I1 0.02271(3) -0.21007(5) 0.71028(3) 0.04278(13) Uani d . 1
I I2 0.20422(4) 0.21594(5) 0.92431(3) 0.04632(14) Uani d . 1
N N1 0.2645(4) 0.7067(5) 0.1294(3) 0.0285(8) Uani d . 1
C C1 0.2223(5) 0.8634(6) 0.1897(4) 0.0314(10) Uani d . 1
H H1A 0.1227 0.8692 0.1834 0.038 Uiso calc R 1
H H1B 0.2551 0.9653 0.1548 0.038 Uiso calc R 1
C C2 0.2221(5) 0.5506(6) 0.1900(4) 0.0330(10) Uani d . 1
H H2A 0.2543 0.4484 0.1550 0.040 Uiso calc R 1
H H2B 0.1224 0.5456 0.1841 0.040 Uiso calc R 1
C C3 0.4172(5) 0.7061(8) 0.1194(5) 0.0440(14) Uani d . 1
H H3A 0.4671 0.7024 0.1918 0.066 Uiso calc R 1
H H3B 0.4414 0.8085 0.0820 0.066 Uiso calc R 1
H H3C 0.4400 0.6069 0.0781 0.066 Uiso calc R 1
C C4 0.1892(6) 0.7085(8) 0.0150(4) 0.0413(12) Uani d . 1
H H4A 0.0918 0.7050 0.0195 0.062 Uiso calc R 1
H H4B 0.2158 0.6100 -0.0252 0.062 Uiso calc R 1
H H4C 0.2119 0.8116 -0.0225 0.062 Uiso calc R 1

loop_
_atom_site_aniso_label
_atom_site_aniso_U_11
_atom_site_aniso_U_22
_atom_site_aniso_U_33
_atom_site_aniso_U_12
_atom_site_aniso_U_13
_atom_site_aniso_U_23
Cd1 0.0308(2) 0.0302(3) 0.0304(3) 0.000 0.00283(18) 0.000
I1 0.0360(2) 0.0388(2) 0.0531(2) -0.00967(14) 0.00302(16) -0.00510(15)
I2 0.0492(2) 0.0452(3) 0.0447(2) 0.00182(15) 0.00580(16) -0.01700(16)
N1 0.0324(19) 0.028(2) 0.026(2) -0.0005(16) 0.0062(16) 0.0007(16)
C1 0.039(2) 0.022(2) 0.034(3) 0.0015(19) 0.0040(19) 0.001(2)
C2 0.040(2) 0.024(2) 0.035(3) -0.0044(19) 0.008(2) -0.002(2)
C3 0.032(3) 0.059(4) 0.044(3) -0.001(2) 0.013(2) -0.004(3)
C4 0.049(3) 0.047(3) 0.028(3) 0.000(2) 0.001(2) 0.002(2)

loop_
_atom_type_symbol
_atom_type_description
_atom_type_scat_dispersion_real
_atom_type_scat_dispersion_imag
_atom_type_scat_source
C C 0.0033 0.0016 'International Tables Vol C Tables 4.2.6.8 and 6.1.1.4'
H H 0.0000 0.0000 'International Tables Vol C Tables 4.2.6.8 and 6.1.1.4'
N N 0.0061 0.0033 'International Tables Vol C Tables 4.2.6.8 and 6.1.1.4'
Cd Cd -0.8075 1.2024 'International Tables Vol C Tables 4.2.6.8 and 6.1.1.4'
I I -0.4742 1.8119 'International Tables Vol C Tables 4.2.6.8 and 6.1.1.4'

loop_
_geom_angle_atom_site_label_1
_geom_angle_atom_site_label_2
_geom_angle_atom_site_label_3
_geom_angle_site_symmetry_1
_geom_angle_site_symmetry_3
_geom_angle
I1 Cd1 I1 . 2_556 106.84(4)
I1 Cd1 I2 . . 107.28(2)
I1 Cd1 I2 2_556 . 114.69(2)
I1 Cd1 I2 . 2_556 114.69(2)
I1 Cd1 I2 2_556 2_556 107.28(2)
I2 Cd1 I2 . 2_556 106.30(5)
C2 N1 C1 . . 108.0(4)
C2 N1 C4 . . 109.2(4)
C1 N1 C4 . . 108.3(4)
C2 N1 C3 . . 111.5(4)
C1 N1 C3 . . 111.6(4)
C4 N1 C3 . . 108.2(4)
N1 C1 C1 . 2 112.8(3)
N1 C1 H1A . . 109.0
C1 C1 H1A 2 . 109.0
N1 C1 H1B . . 109.0
C1 C1 H1B 2 . 109.0
H1A C1 H1B . . 107.8
N1 C2 C2 . 2 112.8(3)
N1 C2 H2A . . 109.0
C2 C2 H2A 2 . 109.0
N1 C2 H2B . . 109.0
C2 C2 H2B 2 . 109.0
H2A C2 H2B . . 107.8
N1 C3 H3A . . 109.5
N1 C3 H3B . . 109.5
H3A C3 H3B . . 109.5
N1 C3 H3C . . 109.5
H3A C3 H3C . . 109.5
H3B C3 H3C . . 109.5
N1 C4 H4A . . 109.5
N1 C4 H4B . . 109.5
H4A C4 H4B . . 109.5
N1 C4 H4C . . 109.5
H4A C4 H4C . . 109.5
H4B C4 H4C . . 109.5

loop_
_geom_bond_atom_site_label_1
_geom_bond_atom_site_label_2
_geom_bond_site_symmetry_2
_geom_bond_distance
Cd1 I1 . 2.7664(10)
Cd1 I1 2_556 2.7664(10)
Cd1 I2 . 2.7721(11)
Cd1 I2 2_556 2.7721(11)
N1 C2 . 1.502(6)
N1 C1 . 1.503(6)
N1 C4 . 1.504(6)
N1 C3 . 1.511(6)
C1 C1 2 1.509(9)
C1 H1A . 0.970
C1 H1B . 0.970
C2 C2 2 1.504(10)
C2 H2A . 0.970
C2 H2B . 0.970
C3 H3A . 0.960
C3 H3B . 0.960
C3 H3C . 0.960
C4 H4A . 0.960
C4 H4B . 0.960
C4 H4C . 0.960

loop_
_geom_torsion_atom_site_label_1
_geom_torsion_atom_site_label_2
_geom_torsion_atom_site_label_3
_geom_torsion_atom_site_label_4
_geom_torsion_site_symmetry_4
_geom_torsion
C2 N1 C1 C1 2 54.5(6)
C4 N1 C1 C1 2 172.6(5)
C3 N1 C1 C1 2 -68.4(6)
C1 N1 C2 C2 2 -54.8(6)
C4 N1 C2 C2 2 -172.3(5)
C3 N1 C2 C2 2 68.2(6)
